data_7243063
loop_
_publ_author_name
'Charpe, Vaibhav Pramod'
'Ragupathi, Ayyakkannu'
'Sagadevan, Arunachalam'
'Hwang, Kuo Chu'

_publ_section_title
;
 Photoredox synthesis of functionalized quinazolines via copper-catalyzed
 aerobic oxidative Csp2--H annulation of amidines with terminal alkynes
;
_journal_issue 14
_journal_name_full 'Green Chemistry'
_journal_page_first 5024
_journal_page_last 5030
_journal_paper_doi 10.1039/D1GC01493E
_journal_volume 23
_journal_year 2021
_chemical_formula_sum 'C21 H18 N2 O2 S'
_chemical_formula_weight 362.43
_space_group_crystal_system monoclinic
_space_group_IT_number 14
_space_group_name_Hall '-P 2ybc'
_space_group_name_H-M_alt 'P 1 21/c 1'
_atom_sites_solution_hydrogens geom
_audit_creation_method SHELXL-2014/6
_audit_update_record
;
2020-05-27 deposited with the CCDC.	2021-06-15 downloaded from the CCDC.
;
_cell_angle_alpha 90
_cell_angle_beta 106.207(3)
_cell_angle_gamma 90
_cell_formula_units_Z 4
_cell_length_a 9.3403(6)
_cell_length_b 17.0872(9)
_cell_length_c 10.8820(7)
_cell_measurement_reflns_used 4644
_cell_measurement_temperature 100(2)
_cell_measurement_theta_max 26.3357
_cell_measurement_theta_min 2.2707
_cell_volume 1667.74(18)
_computing_cell_refinement 'SAINT V8.34A (Bruker AXS Inc., 2013)'
_computing_data_collection 'APEX2 (Bruker AXS, 2010)'
_computing_data_reduction 'SAINT V8.34A (Bruker AXS Inc., 2013)'
_computing_molecular_graphics 'SHELXTL (Sheldrick, 2008)'
_computing_publication_material SHELXTL
_computing_structure_refinement 'SHELXL-2014/6 (Sheldrick, 2014)'
_diffrn_ambient_temperature 100(2)
_diffrn_detector_area_resol_mean 8.3333
_diffrn_measured_fraction_theta_full 0.999
_diffrn_measured_fraction_theta_max 0.997
_diffrn_measurement_device_type 'Bruker APEX-II CCD'
_diffrn_measurement_method '\f and \w scans'
_diffrn_radiation_type MoK\a
_diffrn_radiation_wavelength 0.71073
_diffrn_reflns_av_R_equivalents 0.0303
_diffrn_reflns_av_unetI/netI 0.0275
_diffrn_reflns_Laue_measured_fraction_full 0.999
_diffrn_reflns_Laue_measured_fraction_max 0.997
_diffrn_reflns_limit_h_max 11
_diffrn_reflns_limit_h_min -11
_diffrn_reflns_limit_k_max 20
_diffrn_reflns_limit_k_min -21
_diffrn_reflns_limit_l_max 13
_diffrn_reflns_limit_l_min -13
_diffrn_reflns_number 14781
_diffrn_reflns_point_group_measured_fraction_full 0.999
_diffrn_reflns_point_group_measured_fraction_max 0.997
_diffrn_reflns_theta_full 25.242
_diffrn_reflns_theta_max 26.406
_diffrn_reflns_theta_min 2.271
_exptl_absorpt_coefficient_mu 0.213
_exptl_absorpt_correction_T_max 0.7454
_exptl_absorpt_correction_T_min 0.6989
_exptl_absorpt_correction_type multi-scan
_exptl_absorpt_process_details 'SADABS V2014/4 (Bruker AXS Inc.)'
_exptl_crystal_colour colorless
_exptl_crystal_density_diffrn 1.443
_exptl_crystal_density_meas ?
_exptl_crystal_density_method 'not measured'
_exptl_crystal_description columnar
_exptl_crystal_F_000 760
_exptl_crystal_size_max 0.18
_exptl_crystal_size_mid 0.05
_exptl_crystal_size_min 0.05
_refine_diff_density_max 0.313
_refine_diff_density_min -0.340
_refine_diff_density_rms 0.046
_refine_ls_extinction_method none
_refine_ls_goodness_of_fit_ref 1.040
_refine_ls_hydrogen_treatment constr
_refine_ls_matrix_type full
_refine_ls_number_parameters 284
_refine_ls_number_reflns 3421
_refine_ls_number_restraints 438
_refine_ls_restrained_S_all 1.025
_refine_ls_R_factor_all 0.0428
_refine_ls_R_factor_gt 0.0359
_refine_ls_shift/su_max 0.000
_refine_ls_shift/su_mean 0.000
_refine_ls_structure_factor_coef Fsqd
_refine_ls_weighting_details 'w=1/[\s^2^(Fo^2^)+(0.0385P)^2^+0.9526P] where P=(Fo^2^+2Fc^2^)/3'
_refine_ls_weighting_scheme calc
_refine_ls_wR_factor_gt 0.0878
_refine_ls_wR_factor_ref 0.0924
_reflns_Friedel_coverage 0.000
_reflns_number_gt 2960
_reflns_number_total 3421
_reflns_threshold_expression 'I > 2\s(I)'
_cod_data_source_file d1gc01493e2.cif
_cod_data_source_block 200542LT_0m_a
_cod_depositor_comments
;
The following automatic conversions were performed:

data item '_exptl_crystal_density_meas' value 'not measured' was
changed to '?' -- the value is perceived as not measured.

Automatic conversion script
Id: cif_fix_values 7556 2019-12-06 15:28:31Z antanas 

 Adding full bibliography for 7243062--7243064.cif.
;
_cod_original_sg_symbol_H-M 'P 21/c'
_cod_database_code 7243063
_shelx_space_group_comment
;
The symmetry employed for this shelxl refinement is uniquely defined
by the following loop, which should always be used as a source of
symmetry information in preference to the above space-group names.
They are only intended as comments.
;
_shelxl_version_number 2014/6

loop_
_space_group_symop_operation_xyz
'x, y, z'
'-x, y+1/2, -z+1/2'
'-x, -y, -z'
'x, -y-1/2, z-1/2'

loop_
_atom_site_label
_atom_site_type_symbol
_atom_site_fract_x
_atom_site_fract_y
_atom_site_fract_z
_atom_site_U_iso_or_equiv
_atom_site_adp_type
_atom_site_occupancy
_atom_site_site_symmetry_order
_atom_site_calc_flag
_atom_site_refinement_flags_posn
_atom_site_refinement_flags_adp
_atom_site_refinement_flags_occupancy
_atom_site_disorder_assembly
_atom_site_disorder_group
S1 S 0.5176(2) 0.79183(9) 0.6316(2) 0.0179(3) Uani 0.595(2) 1 d D U P A 1
C1 C 0.7066(12) 0.7888(7) 0.6372(11) 0.0157(10) Uani 0.595(2) 1 d D U P A 1
H1 H 0.7893 0.8193 0.6830 0.019 Uiso 0.595(2) 1 calc R U P A 1
C2 C 0.6938(13) 0.7163(5) 0.5378(13) 0.0163(9) Uani 0.595(2) 1 d D U P A 1
H2 H 0.7760 0.7000 0.5087 0.020 Uiso 0.595(2) 1 calc R U P A 1
C3 C 0.5546(16) 0.6792(6) 0.4975(12) 0.0120(9) Uani 0.595(2) 1 d D U P A 1
C4 C 0.4491(12) 0.7179(5) 0.5457(11) 0.0140(9) Uani 0.595(2) 1 d D U P A 1
H4 H 0.3481 0.7017 0.5290 0.017 Uiso 0.595(2) 1 calc R U P A 1
S1' S 0.6975(5) 0.7824(3) 0.6244(5) 0.0283(7) Uani 0.405(2) 1 d D U P A 2
C1' C 0.5122(14) 0.7773(6) 0.6229(13) 0.0196(12) Uani 0.405(2) 1 d D U P A 2
H1' H 0.4606 0.8104 0.6663 0.024 Uiso 0.405(2) 1 calc R U P A 2
C2' C 0.4506(19) 0.7084(8) 0.5368(17) 0.0150(11) Uani 0.405(2) 1 d D U P A 2
H2' H 0.3494 0.6924 0.5169 0.018 Uiso 0.405(2) 1 calc R U P A 2
C3' C 0.555(2) 0.6711(9) 0.4901(18) 0.0128(11) Uani 0.405(2) 1 d D U P A 2
C4' C 0.6972(19) 0.7062(8) 0.5340(19) 0.0151(11) Uani 0.405(2) 1 d D U P A 2
H4' H 0.7833 0.6875 0.5131 0.018 Uiso 0.405(2) 1 calc R U P A 2
C5 C 0.52089(15) 0.60545(8) 0.41501(13) 0.0129(3) Uani 1 1 d . U . . .
C6 C 0.35595(15) 0.51010(8) 0.31838(13) 0.0130(3) Uani 1 1 d . U . . .
C7 C 0.21124(16) 0.47775(9) 0.29278(13) 0.0162(3) Uani 1 1 d . U . . .
H7 H 0.1379 0.5029 0.3243 0.019 Uiso 1 1 calc R U . . .
C8 C 0.17670(16) 0.41066(9) 0.22311(14) 0.0178(3) Uani 1 1 d . U . . .
H8 H 0.0794 0.3891 0.2064 0.021 Uiso 1 1 calc R U . . .
C9 C 0.28442(16) 0.37325(9) 0.17581(14) 0.0168(3) Uani 1 1 d . U . . .
H9 H 0.2589 0.3267 0.1269 0.020 Uiso 1 1 calc R U . . .
C10 C 0.42551(16) 0.40292(8) 0.19911(13) 0.0151(3) Uani 1 1 d . U . . .
H10 H 0.4972 0.3766 0.1671 0.018 Uiso 1 1 calc R U . . .
C11 C 0.46537(15) 0.47275(8) 0.27077(13) 0.0131(3) Uani 1 1 d . U . . .
C12 C 0.60733(15) 0.51112(8) 0.30049(13) 0.0127(3) Uani 1 1 d . U . . .
C13 C 0.74056(15) 0.48543(8) 0.25123(13) 0.0145(3) Uani 1 1 d . U . . .
C14 C 0.69813(17) 0.48989(9) 0.10514(14) 0.0186(3) Uani 1 1 d . U . . .
H14A H 0.6630 0.5428 0.0774 0.028 Uiso 1 1 calc R U . . .
H14B H 0.6187 0.4521 0.0689 0.028 Uiso 1 1 calc R U . . .
H14C H 0.7855 0.4776 0.0755 0.028 Uiso 1 1 calc R U . . .
C15 C 0.79879(15) 0.40478(8) 0.30417(14) 0.0140(3) Uani 1 1 d . U . . .
C16 C 0.87805(15) 0.39889(8) 0.43352(14) 0.0149(3) Uani 1 1 d . U . . .
H16 H 0.8936 0.4445 0.4856 0.018 Uiso 1 1 calc R U . . .
C17 C 0.93391(15) 0.32822(9) 0.48664(14) 0.0153(3) Uani 1 1 d . U . . .
H17 H 0.9879 0.3256 0.5746 0.018 Uiso 1 1 calc R U . . .
C18 C 0.91172(15) 0.26053(8) 0.41221(14) 0.0147(3) Uani 1 1 d . U . . .
C19 C 0.83404(15) 0.26496(9) 0.28307(14) 0.0162(3) Uani 1 1 d . U . . .
H19 H 0.8180 0.2193 0.2312 0.019 Uiso 1 1 calc R U . . .
C20 C 0.78013(15) 0.33712(9) 0.23092(14) 0.0161(3) Uani 1 1 d . U . . .
H20 H 0.7289 0.3402 0.1424 0.019 Uiso 1 1 calc R U . . .
C21 C 0.93805(18) 0.12219(9) 0.40319(15) 0.0227(3) Uani 1 1 d . U . . .
H21A H 0.8299 0.1145 0.3738 0.034 Uiso 1 1 calc R U . . .
H21B H 0.9840 0.0782 0.4579 0.034 Uiso 1 1 calc R U . . .
H21C H 0.9781 0.1250 0.3291 0.034 Uiso 1 1 calc R U . . .
N1 N 0.63322(13) 0.57488(7) 0.37123(11) 0.0128(3) Uani 1 1 d . U . . .
N2 N 0.38497(13) 0.57706(7) 0.38989(11) 0.0145(3) Uani 1 1 d . U . . .
O1 O 0.85837(11) 0.54071(6) 0.29787(10) 0.0183(2) Uani 1 1 d . U . . .
H1A H 0.8319 0.5740 0.3439 0.027 Uiso 1 1 calc R U . . .
O2 O 0.97039(11) 0.19356(6) 0.47446(10) 0.0194(2) Uani 1 1 d . U . . .

loop_
_atom_site_aniso_label
_atom_site_aniso_U_11
_atom_site_aniso_U_22
_atom_site_aniso_U_33
_atom_site_aniso_U_23
_atom_site_aniso_U_13
_atom_site_aniso_U_12
S1 0.0197(4) 0.0141(6) 0.0201(5) -0.0043(4) 0.0059(3) -0.0022(4)
C1 0.0204(17) 0.0109(17) 0.0163(16) -0.0112(13) 0.0062(14) -0.0012(14)
C2 0.0161(13) 0.015(2) 0.0189(14) -0.0004(16) 0.0069(11) -0.0018(16)
C3 0.0173(13) 0.0077(19) 0.0113(16) -0.0027(13) 0.0044(12) 0.0000(15)
C4 0.0161(12) 0.012(2) 0.0154(17) -0.0030(14) 0.0069(12) 0.0030(14)
S1' 0.0249(9) 0.0226(12) 0.0393(15) 0.0066(11) 0.0124(9) -0.0035(7)
C1' 0.0207(18) 0.017(2) 0.023(2) -0.0002(18) 0.0081(16) 0.0002(18)
C2' 0.0175(16) 0.011(2) 0.016(2) -0.0041(18) 0.0037(16) -0.0019(17)
C3' 0.0148(16) 0.012(2) 0.014(2) 0.0030(17) 0.0068(16) 0.0021(18)
C4' 0.0182(16) 0.011(2) 0.0176(18) -0.0012(19) 0.0076(15) 0.0000(17)
C5 0.0136(7) 0.0134(7) 0.0120(7) 0.0032(5) 0.0037(5) 0.0006(5)
C6 0.0139(7) 0.0138(7) 0.0109(6) 0.0021(5) 0.0025(5) 0.0006(5)
C7 0.0132(7) 0.0204(7) 0.0155(7) 0.0006(6) 0.0046(5) 0.0009(6)
C8 0.0141(7) 0.0215(8) 0.0172(7) 0.0006(6) 0.0035(6) -0.0039(6)
C9 0.0191(7) 0.0167(7) 0.0141(7) -0.0017(6) 0.0035(6) -0.0013(6)
C10 0.0160(7) 0.0160(7) 0.0139(7) 0.0004(6) 0.0049(5) 0.0015(5)
C11 0.0137(7) 0.0144(7) 0.0108(6) 0.0021(5) 0.0027(5) 0.0006(5)
C12 0.0130(7) 0.0137(7) 0.0112(6) 0.0041(5) 0.0029(5) 0.0030(5)
C13 0.0121(7) 0.0163(7) 0.0159(7) -0.0014(6) 0.0051(5) -0.0015(5)
C14 0.0202(7) 0.0206(8) 0.0168(7) 0.0012(6) 0.0081(6) 0.0017(6)
C15 0.0093(6) 0.0174(7) 0.0167(7) -0.0007(6) 0.0060(5) 0.0005(5)
C16 0.0116(7) 0.0171(7) 0.0172(7) -0.0040(6) 0.0059(5) -0.0011(5)
C17 0.0107(7) 0.0216(8) 0.0132(7) -0.0010(6) 0.0028(5) -0.0005(5)
C18 0.0103(6) 0.0168(7) 0.0179(7) 0.0007(6) 0.0055(5) 0.0018(5)
C19 0.0142(7) 0.0176(7) 0.0171(7) -0.0047(6) 0.0050(6) 0.0003(6)
C20 0.0132(7) 0.0218(8) 0.0130(7) -0.0012(6) 0.0032(5) 0.0018(6)
C21 0.0259(8) 0.0161(8) 0.0245(8) -0.0013(6) 0.0043(7) 0.0015(6)
N1 0.0132(6) 0.0125(6) 0.0129(6) 0.0020(5) 0.0038(4) 0.0008(4)
N2 0.0140(6) 0.0149(6) 0.0149(6) 0.0000(5) 0.0042(5) 0.0005(5)
O1 0.0147(5) 0.0180(5) 0.0237(6) -0.0047(4) 0.0080(4) -0.0038(4)
O2 0.0204(5) 0.0158(5) 0.0195(6) -0.0006(4) 0.0017(4) 0.0028(4)

loop_
_atom_type_symbol
_atom_type_description
_atom_type_scat_dispersion_real
_atom_type_scat_dispersion_imag
_atom_type_scat_source
C C 0.0033 0.0016 'International Tables Vol C Tables 4.2.6.8 and 6.1.1.4'
H H 0.0000 0.0000 'International Tables Vol C Tables 4.2.6.8 and 6.1.1.4'
N N 0.0061 0.0033 'International Tables Vol C Tables 4.2.6.8 and 6.1.1.4'
O O 0.0106 0.0060 'International Tables Vol C Tables 4.2.6.8 and 6.1.1.4'
S S 0.1246 0.1234 'International Tables Vol C Tables 4.2.6.8 and 6.1.1.4'

loop_
_geom_angle_atom_site_label_1
_geom_angle_atom_site_label_2
_geom_angle_atom_site_label_3
_geom_angle
_geom_angle_site_symmetry_1
_geom_angle_site_symmetry_3
_geom_angle_publ_flag
C4 S1 C1 103.4(5) . . ?
C2 C1 S1 96.5(6) . . ?
C2 C1 H1 131.8 . . ?
S1 C1 H1 131.8 . . ?
C3 C2 C1 116.2(8) . . ?
C3 C2 H2 121.9 . . ?
C1 C2 H2 121.9 . . ?
C2 C3 C4 110.9(5) . . ?
C2 C3 C5 125.3(9) . . ?
C4 C3 C5 123.8(9) . . ?
C3 C4 S1 112.5(7) . . ?
C3 C4 H4 123.7 . . ?
S1 C4 H4 123.7 . . ?
C4' S1' C1' 97.0(7) . . ?
C2' C1' S1' 104.5(9) . . ?
C2' C1' H1' 127.7 . . ?
S1' C1' H1' 127.7 . . ?
C3' C2' C1' 113.7(11) . . ?
C3' C2' H2' 123.2 . . ?
C1' C2' H2' 123.2 . . ?
C5 C3' C2' 121.6(14) . . ?
C5 C3' C4' 126.3(14) . . ?
C2' C3' C4' 112.0(8) . . ?
C3' C4' S1' 112.8(10) . . ?
C3' C4' H4' 123.6 . . ?
S1' C4' H4' 123.6 . . ?
N2 C5 N1 125.13(13) . . ?
N2 C5 C3' 118.6(9) . . ?
N1 C5 C3' 116.3(9) . . ?
N2 C5 C3 117.1(6) . . ?
N1 C5 C3 117.8(6) . . ?
N2 C6 C7 117.76(13) . . ?
N2 C6 C11 122.35(12) . . ?
C7 C6 C11 119.88(13) . . ?
C8 C7 C6 120.22(13) . . ?
C8 C7 H7 119.9 . . ?
C6 C7 H7 119.9 . . ?
C7 C8 C9 120.26(13) . . ?
C7 C8 H8 119.9 . . ?
C9 C8 H8 119.9 . . ?
C10 C9 C8 120.97(14) . . ?
C10 C9 H9 119.5 . . ?
C8 C9 H9 119.5 . . ?
C9 C10 C11 120.37(13) . . ?
C9 C10 H10 119.8 . . ?
C11 C10 H10 119.8 . . ?
C10 C11 C6 118.29(13) . . ?
C10 C11 C12 126.43(13) . . ?
C6 C11 C12 115.28(13) . . ?
N1 C12 C11 121.19(13) . . ?
N1 C12 C13 113.73(12) . . ?
C11 C12 C13 125.05(12) . . ?
O1 C13 C14 106.64(11) . . ?
O1 C13 C15 107.63(11) . . ?
C14 C13 C15 113.40(12) . . ?
O1 C13 C12 107.61(11) . . ?
C14 C13 C12 110.20(11) . . ?
C15 C13 C12 111.06(11) . . ?
C13 C14 H14A 109.5 . . ?
C13 C14 H14B 109.5 . . ?
H14A C14 H14B 109.5 . . ?
C13 C14 H14C 109.5 . . ?
H14A C14 H14C 109.5 . . ?
H14B C14 H14C 109.5 . . ?
C20 C15 C16 117.68(13) . . ?
C20 C15 C13 123.95(12) . . ?
C16 C15 C13 118.37(12) . . ?
C17 C16 C15 121.16(13) . . ?
C17 C16 H16 119.4 . . ?
C15 C16 H16 119.4 . . ?
C16 C17 C18 120.41(13) . . ?
C16 C17 H17 119.8 . . ?
C18 C17 H17 119.8 . . ?
O2 C18 C19 124.81(13) . . ?
O2 C18 C17 115.68(12) . . ?
C19 C18 C17 119.51(13) . . ?
C20 C19 C18 119.15(13) . . ?
C20 C19 H19 120.4 . . ?
C18 C19 H19 120.4 . . ?
C15 C20 C19 122.07(13) . . ?
C15 C20 H20 119.0 . . ?
C19 C20 H20 119.0 . . ?
O2 C21 H21A 109.5 . . ?
O2 C21 H21B 109.5 . . ?
H21A C21 H21B 109.5 . . ?
O2 C21 H21C 109.5 . . ?
H21A C21 H21C 109.5 . . ?
H21B C21 H21C 109.5 . . ?
C12 N1 C5 119.00(12) . . ?
C5 N2 C6 116.97(12) . . ?
C13 O1 H1A 109.5 . . ?
C18 O2 C21 116.79(11) . . ?

loop_
_geom_bond_atom_site_label_1
_geom_bond_atom_site_label_2
_geom_bond_distance
_geom_bond_site_symmetry_2
_geom_bond_publ_flag
S1 C4 1.596(7) . ?
S1 C1 1.751(10) . ?
C1 C2 1.627(10) . ?
C1 H1 0.9500 . ?
C2 C3 1.401(12) . ?
C2 H2 0.9500 . ?
C3 C4 1.404(11) . ?
C3 C5 1.528(7) . ?
C4 H4 0.9500 . ?
S1' C4' 1.630(11) . ?
S1' C1' 1.728(12) . ?
C1' C2' 1.515(12) . ?
C1' H1' 0.9500 . ?
C2' C3' 1.378(17) . ?
C2' H2' 0.9500 . ?
C3' C5 1.373(12) . ?
C3' C4' 1.410(18) . ?
C4' H4' 0.9500 . ?
C5 N2 1.3147(18) . ?
C5 N1 1.3710(18) . ?
C6 N2 1.3676(18) . ?
C6 C7 1.4142(19) . ?
C6 C11 1.420(2) . ?
C7 C8 1.363(2) . ?
C7 H7 0.9500 . ?
C8 C9 1.405(2) . ?
C8 H8 0.9500 . ?
C9 C10 1.368(2) . ?
C9 H9 0.9500 . ?
C10 C11 1.417(2) . ?
C10 H10 0.9500 . ?
C11 C12 1.4329(19) . ?
C12 N1 1.3169(18) . ?
C12 C13 1.5496(19) . ?
C13 O1 1.4314(16) . ?
C13 C14 1.5292(19) . ?
C13 C15 1.5337(19) . ?
C14 H14A 0.9800 . ?
C14 H14B 0.9800 . ?
C14 H14C 0.9800 . ?
C15 C20 1.387(2) . ?
C15 C16 1.399(2) . ?
C16 C17 1.377(2) . ?
C16 H16 0.9500 . ?
C17 C18 1.394(2) . ?
C17 H17 0.9500 . ?
C18 O2 1.3643(17) . ?
C18 C19 1.392(2) . ?
C19 C20 1.392(2) . ?
C19 H19 0.9500 . ?
C20 H20 0.9500 . ?
C21 O2 1.4315(18) . ?
C21 H21A 0.9800 . ?
C21 H21B 0.9800 . ?
C21 H21C 0.9800 . ?
O1 H1A 0.8400 . ?
